data_7135375
loop_
_publ_author_name
'Goraya, Armaan'
'McCahill, Jenny'
'Ajithkumar, V. S.'
'Bedi, Vaibhav'
'Ruhlandt, Karin'
'Stephan, Douglas W.'

_publ_section_title
;
 Beyond FLP additions: FLP deprotonation and C-O bond cleavage of
 aliphatic, aryl and ester derived olefins.
;
_journal_issue 19
_journal_name_full 'Chemical communications (Cambridge, England)'
_journal_page_first 5531
_journal_page_last 5535
_journal_paper_doi 10.1039/d6cc00412a
_journal_volume 62
_journal_year 2026
_chemical_formula_moiety 'C15 H32 P, C44 H7 B2 F30 O2, 3[CH2Cl2]'
_chemical_formula_sum 'C62 H45 B2 Cl6 F30 O2 P'
_chemical_formula_weight 1657.336
_space_group_crystal_system monoclinic
_space_group_IT_number 15
_space_group_name_Hall '-C 2yc'
_space_group_name_H-M_alt 'C 1 2/c 1'
_symmetry_Int_Tables_number 15
_audit_creation_date 2026-01-09
_audit_creation_method
;
Olex2 1.5
(compiled 2025.07.13 svn.rb7424aed for OlexSys, GUI svn.r7314)
;
_audit_update_record
;
2026-01-11 deposited with the CCDC.	2026-02-13 downloaded from the CCDC.
;
_cell_angle_alpha 90
_cell_angle_beta 105.967(5)
_cell_angle_gamma 90
_cell_formula_units_Z 8
_cell_length_a 35.508(8)
_cell_length_b 16.827(4)
_cell_length_c 23.878(5)
_cell_measurement_reflns_used 9974
_cell_measurement_temperature 149.98
_cell_measurement_theta_max 18.48
_cell_measurement_theta_min 2.36
_cell_volume 13717(5)
_computing_cell_refinement 'SAINT V8.40B (?, 2016)'
_computing_data_reduction 'SAINT V8.40B (?, 2016)'
_computing_molecular_graphics 'Olex2 1.5 (Dolomanov et al., 2009)'
_computing_publication_material 'Olex2 1.5 (Dolomanov et al., 2009)'
_computing_structure_refinement 'olex2.refine 1.5 (Bourhis et al., 2015)'
_diffrn_ambient_temperature 149.98
_diffrn_measured_fraction_theta_full 0.9982
_diffrn_measured_fraction_theta_max 0.9982
_diffrn_measurement_device_type 'Bruker APEX-II CCD'
_diffrn_measurement_method '\f and \w scans'
_diffrn_radiation_monochromator graphite
_diffrn_radiation_type 'Mo K\a'
_diffrn_radiation_wavelength 0.71073
_diffrn_reflns_av_R_equivalents 0.3944
_diffrn_reflns_av_unetI/netI 0.3888
_diffrn_reflns_Laue_measured_fraction_full 0.9982
_diffrn_reflns_Laue_measured_fraction_max 0.9982
_diffrn_reflns_limit_h_max 48
_diffrn_reflns_limit_h_min -48
_diffrn_reflns_limit_k_max 22
_diffrn_reflns_limit_k_min -16
_diffrn_reflns_limit_l_max 32
_diffrn_reflns_limit_l_min -32
_diffrn_reflns_number 219948
_diffrn_reflns_point_group_measured_fraction_full 0.9982
_diffrn_reflns_point_group_measured_fraction_max 0.9982
_diffrn_reflns_theta_full 24.9996
_diffrn_reflns_theta_max 25.00
_diffrn_reflns_theta_min 2.36
_diffrn_source_current 30.0
_diffrn_source_power 1.5
_diffrn_source_voltage 50.0
_diffrn_standards_number 0
_exptl_absorpt_coefficient_mu 0.399
_exptl_absorpt_correction_T_max 0.7458
_exptl_absorpt_correction_T_min 0.6005
_exptl_absorpt_correction_type none
_exptl_absorpt_process_details
;
SADABS-2016/2 (Bruker,2016/2) was used for absorption correction.
wR2(int) was 0.1096 before and 0.0737 after correction.
The Ratio of minimum to maximum transmission is 0.8052.
The \l/2 correction factor is Not present.
;
_exptl_crystal_density_diffrn 1.605
_exptl_crystal_description block
_exptl_crystal_F_000 6654.237
_refine_diff_density_max 1.0433
_refine_diff_density_min -0.8065
_refine_diff_density_rms 0.1558
_refine_ls_d_res_high 0.8409
_refine_ls_d_res_low 8.6440
_refine_ls_extinction_coef 0.00096(13)
_refine_ls_extinction_expression Fc^*^=kFc[1+0.001xFc^2^\l^3^/sin(2\q)]^-1/4^
_refine_ls_goodness_of_fit_ref 0.8418
_refine_ls_hydrogen_treatment constr
_refine_ls_matrix_type full
_refine_ls_number_constraints 57
_refine_ls_number_parameters 857
_refine_ls_number_reflns 12058
_refine_ls_number_restraints 0
_refine_ls_restrained_S_all 0.8418
_refine_ls_R_factor_all 0.1975
_refine_ls_R_factor_gt 0.0826
_refine_ls_shift/su_max 0.0011
_refine_ls_shift/su_mean 0.0000
_refine_ls_structure_factor_coef Fsqd
_refine_ls_weighting_details 'w=1/[\s^2^(Fo^2^)+(0.1442P)^2^] where P=(Fo^2^+2Fc^2^)/3'
_refine_ls_weighting_scheme calc
_refine_ls_wR_factor_gt 0.2163
_refine_ls_wR_factor_ref 0.2615
_reflns_Friedel_coverage 0.0
_reflns_limit_h_max 40
_reflns_limit_h_min -42
_reflns_limit_k_max 20
_reflns_limit_k_min 0
_reflns_limit_l_max 28
_reflns_limit_l_min 0
_reflns_number_gt 4046
_reflns_number_total 12058
_reflns_threshold_expression I>=2u(I)
_cod_data_source_file d6cc00412a2.cif
_cod_data_source_block 2
_cod_depositor_comments 'Adding full bibliography for 7135371--7135375.cif.'
_cod_original_formula_sum 'C62 H45 B2 Cl6 F30 O2 P1'
_cod_database_code 7135375
_olex2_refinement_description
;
1. Fixed Uiso
 At 1.2 times of:
  All C(H) groups, All C(H,H) groups
 At 1.5 times of:
  All C(H,H,H) groups
2.a Secondary CH2 refined with riding coordinates:
 C47(H47a,H47b), C78(H78a,H78b)
2.b Aromatic/amide H refined with riding coordinates:
 C50(H50), C53(H53), C63(H63), C71(H71), C83(H83), C85(H85)
2.c X=CH2 refined with riding coordinates:
 C87(H87a,H87b)
2.d Idealised Me refined as rotating group:
 C62(H62a,H62b,H62c), C72(H72a,H72b,H72c), C84(H84a,H84b,H84c), C86(H86a,H86b,
 H86c), C88(H88a,H88b,H88c), C90(H90a,H90b,H90c), C91(H91a,H91b,H91c), C92(H92a,
 H92b,H92c), C96(H96a,H96b,H96c)
;
_smtbx_masks_special_details
;
A solvent mask was calculated and 978 electrons were 
found in a volume of 3142\%A^3^ in 2 voids per unit cell. 
This is consistent with the presence of 
3[CH2Cl2] per Asymmetric Unit 
which account for 1008 electrons 
per unit cell.
;
_smtbx_masks_void_probe_radius 1.2
_smtbx_masks_void_truncation_radius 1.2
_olex2_submission_special_instructions 'No special instructions were received'

loop_
_space_group_symop_id
_space_group_symop_operation_xyz
1 x,y,z
2 -x,y,-z+1/2
3 -x,-y,-z
4 x,-y,z-1/2
5 x+1/2,y+1/2,z
6 -x+1/2,y+1/2,-z+1/2
7 -x+1/2,-y+1/2,-z
8 x+1/2,-y+1/2,z-1/2

loop_
_atom_site_label
_atom_site_type_symbol
_atom_site_fract_x
_atom_site_fract_y
_atom_site_fract_z
_atom_site_U_iso_or_equiv
_atom_site_adp_type
_atom_site_occupancy
_atom_site_refinement_flags_posn
P1 P 0.14001(6) 0.17485(11) 0.10857(8) 0.0608(6) Uani 1.000000 .
F1 F 0.20972(10) -0.41582(19) 0.11052(14) 0.0509(9) Uani 1.000000 .
O2 O 0.13838(11) -0.3456(2) 0.06388(16) 0.0417(10) Uani 1.000000 .
F3 F 0.20259(11) -0.2807(2) 0.03560(16) 0.0597(10) Uani 1.000000 .
F4 F 0.14882(12) -0.4829(2) -0.08615(15) 0.0637(11) Uani 1.000000 .
F5 F 0.21801(10) -0.3074(2) 0.20984(14) 0.0555(10) Uani 1.000000 .
F6 F 0.11468(12) -0.5638(2) -0.01272(15) 0.0592(10) Uani 1.000000 .
F7 F 0.06280(10) -0.3211(2) 0.09111(16) 0.0644(11) Uani 1.000000 .
F8 F 0.09094(12) -0.3387(2) 0.22710(17) 0.0690(11) Uani 1.000000 .
O9 O 0.13695(11) -0.3404(2) 0.15573(16) 0.0385(10) Uani 1.000000 .
F10 F 0.09173(14) -0.3425(3) -0.12095(16) 0.0810(13) Uani 1.000000 .
F11 F 0.06550(11) -0.3015(2) -0.02347(16) 0.0720(12) Uani 1.000000 .
F12 F 0.12258(11) -0.0910(2) 0.19123(17) 0.0683(11) Uani 1.000000 .
F13 F 0.21039(14) -0.5728(2) -0.08741(17) 0.0826(14) Uani 1.000000 .
F14 F 0.19908(13) -0.1629(2) 0.26903(16) 0.0756(12) Uani 1.000000 .
F15 F 0.26907(12) -0.5069(2) 0.10871(17) 0.0699(11) Uani 1.000000 .
F16 F 0.20521(14) -0.0592(2) 0.0619(2) 0.0951(15) Uani 1.000000 .
F17 F 0.28101(12) -0.2558(3) 0.17933(17) 0.0830(13) Uani 1.000000 .
F18 F 0.14159(13) -0.1133(2) 0.08607(17) 0.0727(12) Uani 1.000000 .
F19 F 0.21972(16) -0.1617(3) -0.0270(2) 0.0925(15) Uani 1.000000 .
F20 F 0.05490(12) -0.0125(2) 0.1530(2) 0.0961(15) Uani 1.000000 .
F21 F 0.04312(14) -0.6188(3) -0.05313(18) 0.0925(15) Uani 1.000000 .
F22 F 0.20740(14) -0.1823(3) 0.38132(19) 0.1065(17) Uani 1.000000 .
F23 F -0.00206(13) -0.2399(3) 0.0488(2) 0.1068(17) Uani 1.000000 .
F24 F 0.10969(18) -0.2253(3) -0.18115(18) 0.121(2) Uani 1.000000 .
F25 F -0.00745(14) -0.3598(3) -0.0619(2) 0.1050(16) Uani 1.000000 .
C26 C 0.1383(2) -0.4990(3) 0.1758(3) 0.0420(16) Uani 1.000000 .
F27 F 0.27114(14) -0.5872(3) 0.01068(17) 0.0883(14) Uani 1.000000 .
C28 C 0.2458(2) -0.2212(4) 0.1582(3) 0.0538(18) Uani 1.000000 .
F29 F 0.17296(17) -0.1316(3) -0.1363(2) 0.1151(19) Uani 1.000000 .
F30 F 0.27540(13) -0.1322(3) 0.10427(18) 0.0864(14) Uani 1.000000 .
F31 F 0.10119(18) -0.3608(3) 0.34021(19) 0.1157(19) Uani 1.000000 .
C32 C 0.0635(2) -0.2430(4) 0.1067(3) 0.0560(18) Uani 1.000000 .
F33 F 0.15925(16) -0.2839(4) 0.41908(18) 0.124(2) Uani 1.000000 .
C34 C 0.1781(2) -0.4886(4) -0.0366(3) 0.0536(19) Uani 1.000000 .
C35 C 0.0916(2) -0.1309(4) 0.1559(3) 0.0555(19) Uani 1.000000 .
C36 C 0.09721(19) -0.2090(4) 0.1424(3) 0.0479(17) Uani 1.000000 .
F37 F -0.00754(14) -0.0855(3) 0.0793(3) 0.130(2) Uani 1.000000 .
C38 C 0.1767(2) -0.2139(3) 0.1509(2) 0.0440(16) Uani 1.000000 .
F39 F -0.01893(14) -0.5171(3) -0.0794(2) 0.1168(18) Uani 1.000000 .
C40 C 0.1748(2) -0.4458(3) 0.0117(3) 0.0442(16) Uani 1.000000 .
C41 C 0.13547(17) -0.3792(4) 0.1107(3) 0.0396(15) Uani 1.000000 .
C42 C 0.2400(2) -0.5406(4) 0.0103(3) 0.0555(19) Uani 1.000000 .
C43 C 0.2072(2) -0.4547(4) 0.0596(3) 0.0470(17) Uani 1.000000 .
C44 C 0.1757(2) -0.1497(4) 0.1126(3) 0.0573(19) Uani 1.000000 .
C45 C 0.2091(3) -0.5351(4) -0.0381(3) 0.059(2) Uani 1.000000 .
C46 C 0.0944(2) -0.4294(4) -0.0176(2) 0.0482(17) Uani 1.000000 .
C47 C 0.12813(18) -0.4660(3) 0.1134(2) 0.0381(15) Uani 1.000000 .
H47a H 0.14381(18) -0.4946(3) 0.0914(2) 0.0457(19) Uiso 1.000000 R
H47b H 0.10014(18) -0.4767(3) 0.0941(2) 0.0457(19) Uiso 1.000000 R
C48 C 0.1459(2) -0.2534(4) 0.2410(3) 0.0466(17) Uani 1.000000 .
C49 C 0.2397(2) -0.5009(4) 0.0603(3) 0.0528(18) Uani 1.000000 .
C50 C 0.1762(2) -0.5136(4) 0.2063(3) 0.061(2) Uani 1.000000 .
H50 H 0.1967(2) -0.5022(4) 0.1891(3) 0.073(2) Uiso 1.000000 R
C51 C 0.1449(2) -0.3132(4) -0.0369(3) 0.0466(17) Uani 1.000000 .
C52 C 0.1230(3) -0.2987(4) -0.0943(3) 0.064(2) Uani 1.000000 .
C53 C 0.1851(2) -0.5449(5) 0.2621(3) 0.072(2) Uani 1.000000 .
H53 H 0.2116(2) -0.5567(5) 0.2823(3) 0.087(3) Uiso 1.000000 R
C54 C 0.2136(2) -0.2455(4) 0.1720(3) 0.0473(17) Uani 1.000000 .
C55 C 0.2428(3) -0.1576(5) 0.1198(3) 0.064(2) Uani 1.000000 .
C56 C 0.1317(3) -0.2386(5) -0.1265(3) 0.082(3) Uani 1.000000 .
C57 C 0.1863(2) 0.2304(5) 0.1132(3) 0.065(2) Uani 1.000000 .
C58 C 0.1558(3) -0.2713(7) 0.3616(4) 0.087(3) Uani 1.000000 .
C59 C 0.2085(3) -0.1231(4) 0.0988(3) 0.063(2) Uani 1.000000 .
C60 C 0.0483(3) -0.5399(5) -0.0468(3) 0.070(2) Uani 1.000000 .
C61 C 0.0616(2) -0.3825(5) -0.0307(3) 0.064(2) Uani 1.000000 .
C62 C 0.0885(3) 0.0672(5) 0.0340(4) 0.108(3) Uani 1.000000 .
H62a H 0.1032(4) 0.0226(15) 0.056(2) 0.162(5) Uiso 1.000000 GR
H62b H 0.0686(11) 0.0850(12) 0.053(2) 0.162(5) Uiso 1.000000 GR
H62c H 0.0758(14) 0.050(3) -0.0059(4) 0.162(5) Uiso 1.000000 GR
C63 C 0.1190(3) -0.5437(5) 0.2596(4) 0.088(3) Uani 1.000000 .
H63 H 0.0991(3) -0.5537(5) 0.2783(4) 0.106(3) Uiso 1.000000 R
C64 C 0.0863(2) -0.5091(4) -0.0264(3) 0.0530(18) Uani 1.000000 .
C65 C 0.0261(2) -0.1253(5) 0.1006(4) 0.075(2) Uani 1.000000 .
C66 C 0.0227(2) -0.4091(6) -0.0514(3) 0.072(2) Uani 1.000000 .
B67 B 0.1375(2) -0.3878(4) 0.0058(3) 0.044(2) Uani 1.000000 .
C68 C 0.1167(2) 0.1359(5) 0.0329(3) 0.066(2) Uani 1.000000 .
C69 C 0.0294(2) -0.2033(6) 0.0856(4) 0.081(3) Uani 1.000000 .
C70 C 0.1775(2) -0.2666(4) -0.0175(3) 0.0530(19) Uani 1.000000 .
C71 C 0.1096(2) -0.5131(4) 0.2021(3) 0.071(2) Uani 1.000000 .
H71 H 0.0831(2) -0.5024(4) 0.1819(3) 0.085(3) Uiso 1.000000 R
C72 C 0.0609(3) 0.1997(5) 0.1122(4) 0.105(3) Uani 1.000000 .
H72a H 0.0512(8) 0.202(3) 0.0696(4) 0.157(4) Uiso 1.000000 GR
H72b H 0.0625(4) 0.1441(12) 0.125(2) 0.157(4) Uiso 1.000000 GR
H72c H 0.0430(5) 0.229(2) 0.129(2) 0.157(4) Uiso 1.000000 GR
C73 C 0.1021(2) 0.2377(5) 0.1320(4) 0.078(2) Uani 1.000000 .
C74 C 0.1795(3) -0.2236(6) 0.3420(4) 0.077(3) Uani 1.000000 .
C75 C 0.0570(2) -0.0896(4) 0.1360(4) 0.070(2) Uani 1.000000 .
B76 B 0.1396(2) -0.2505(4) 0.1696(3) 0.045(2) Uani 1.000000 .
C77 C 0.1878(3) -0.2054(5) -0.0491(4) 0.073(2) Uani 1.000000 .
C78 C 0.1480(3) 0.0860(5) 0.1548(3) 0.088(3) Uani 1.000000 .
H78a H 0.1220(3) 0.0676(5) 0.1572(3) 0.106(3) Uiso 1.000000 R
H78b H 0.1585(3) 0.0441(5) 0.1342(3) 0.106(3) Uiso 1.000000 R
C79 C 0.1260(3) -0.3116(5) 0.3218(4) 0.084(3) Uani 1.000000 .
C80 C 0.1742(2) -0.2153(4) 0.2836(3) 0.061(2) Uani 1.000000 .
C81 C 0.1636(3) -0.1907(5) -0.1043(4) 0.088(3) Uani 1.000000 .
C82 C 0.0176(3) -0.4905(7) -0.0590(3) 0.079(2) Uani 1.000000 .
C83 C 0.1571(3) -0.5585(4) 0.2874(3) 0.073(2) Uani 1.000000 .
H83 H 0.1637(3) -0.5790(4) 0.3260(3) 0.088(3) Uiso 1.000000 R
C84 C 0.2195(2) 0.1632(6) 0.1175(5) 0.120(4) Uani 1.000000 .
H84a H 0.2220(14) 0.131(3) 0.1525(16) 0.180(5) Uiso 1.000000 GR
H84b H 0.2121(10) 0.129(3) 0.0830(15) 0.180(5) Uiso 1.000000 GR
H84c H 0.2447(5) 0.1888(6) 0.120(3) 0.180(5) Uiso 1.000000 GR
C85 C 0.1736(3) 0.0899(5) 0.2146(4) 0.101(3) Uani 1.000000 .
H85 H 0.1695(3) 0.1320(5) 0.2388(4) 0.121(4) Uiso 1.000000 R
C86 C 0.1470(3) 0.0930(6) 0.0098(4) 0.112(3) Uani 1.000000 .
H86a H 0.1647(12) 0.1320(6) 0.000(3) 0.168(5) Uiso 1.000000 GR
H86b H 0.1620(13) 0.056(3) 0.0396(11) 0.168(5) Uiso 1.000000 GR
H86c H 0.1337(3) 0.063(3) -0.0252(17) 0.168(5) Uiso 1.000000 GR
C87 C 0.2021(3) 0.0389(6) 0.2370(4) 0.118(3) Uani 1.000000 .
H87a H 0.2071(3) -0.0039(6) 0.2141(4) 0.141(4) Uiso 1.000000 R
H87b H 0.2176(3) 0.0450(6) 0.2761(4) 0.141(4) Uiso 1.000000 R
C88 C 0.1857(3) 0.2815(8) 0.0654(4) 0.189(7) Uani 1.000000 .
H88a H 0.186(3) 0.2494(8) 0.0313(16) 0.284(10) Uiso 1.000000 GR
H88b H 0.1619(18) 0.314(5) 0.056(3) 0.284(10) Uiso 1.000000 GR
H88c H 0.2088(19) 0.316(5) 0.076(2) 0.284(10) Uiso 1.000000 GR
C89 C 0.1216(2) -0.3008(4) 0.2636(3) 0.0569(19) Uani 1.000000 .
C90 C 0.0977(2) 0.1991(5) -0.0100(3) 0.095(3) Uani 1.000000 .
H90a H 0.0733(9) 0.216(2) -0.0020(16) 0.142(4) Uiso 1.000000 GR
H90b H 0.1154(7) 0.2446(14) -0.0063(17) 0.142(4) Uiso 1.000000 GR
H90c H 0.0919(15) 0.1776(11) -0.0496(4) 0.142(4) Uiso 1.000000 GR
C91 C 0.2025(3) 0.2717(5) 0.1714(3) 0.094(3) Uani 1.000000 .
H91a H 0.1847(9) 0.315(2) 0.1753(11) 0.141(4) Uiso 1.000000 GR
H91b H 0.2047(16) 0.2333(9) 0.2030(3) 0.141(4) Uiso 1.000000 GR
H91c H 0.2284(7) 0.294(3) 0.1735(10) 0.141(4) Uiso 1.000000 GR
C92 C 0.0995(3) 0.3209(5) 0.1041(4) 0.116(3) Uani 1.000000 .
H92a H 0.1253(5) 0.3465(17) 0.116(2) 0.173(5) Uiso 1.000000 GR
H92b H 0.0911(19) 0.3158(6) 0.0616(4) 0.173(5) Uiso 1.000000 GR
H92c H 0.0805(15) 0.3532(14) 0.117(2) 0.173(5) Uiso 1.000000 GR
C96 C 0.1141(3) 0.2469(6) 0.1964(4) 0.126(4) Uani 1.000000 .
H96a H 0.111(2) 0.1957(12) 0.2146(4) 0.189(6) Uiso 1.000000 GR
H96b H 0.1414(7) 0.265(4) 0.2093(5) 0.189(6) Uiso 1.000000 GR
H96c H 0.0973(14) 0.286(3) 0.2077(4) 0.189(6) Uiso 1.000000 GR

loop_
_atom_site_aniso_label
_atom_site_aniso_U_11
_atom_site_aniso_U_22
_atom_site_aniso_U_33
_atom_site_aniso_U_12
_atom_site_aniso_U_13
_atom_site_aniso_U_23
P1 0.0789(15) 0.0447(11) 0.0565(12) 0.0098(10) 0.0148(10) 0.0067(9)
F1 0.066(3) 0.047(2) 0.035(2) -0.0003(18) 0.0066(18) -0.0060(17)
O2 0.062(3) 0.030(2) 0.028(2) -0.002(2) 0.004(2) 0.0004(19)
F3 0.076(3) 0.044(2) 0.059(3) -0.0130(19) 0.018(2) 0.0086(19)
F4 0.097(3) 0.057(2) 0.037(2) -0.002(2) 0.018(2) -0.0056(18)
F5 0.059(2) 0.056(2) 0.046(2) 0.0080(19) 0.0063(18) 0.0047(19)
F6 0.078(3) 0.038(2) 0.055(2) -0.012(2) 0.009(2) -0.0023(18)
F7 0.061(3) 0.047(2) 0.074(3) -0.004(2) 0.000(2) -0.011(2)
F8 0.080(3) 0.066(3) 0.065(3) -0.005(2) 0.027(2) -0.004(2)
O9 0.051(3) 0.031(2) 0.031(2) 0.0025(19) 0.0067(19) -0.0029(19)
F10 0.114(4) 0.075(3) 0.041(2) 0.007(3) -0.001(2) 0.008(2)
F11 0.080(3) 0.058(3) 0.065(3) 0.013(2) -0.000(2) 0.011(2)
F12 0.071(3) 0.042(2) 0.082(3) 0.008(2) 0.004(2) -0.012(2)
F13 0.139(4) 0.065(3) 0.053(3) 0.022(3) 0.041(3) -0.007(2)
F14 0.085(3) 0.067(3) 0.062(3) -0.000(3) -0.001(2) -0.028(2)
F15 0.074(3) 0.068(3) 0.062(3) 0.015(2) 0.009(2) -0.003(2)
F16 0.134(4) 0.048(3) 0.120(4) -0.001(3) 0.064(3) 0.023(3)
F17 0.064(3) 0.117(4) 0.064(3) -0.001(3) 0.012(2) 0.005(2)
F18 0.089(3) 0.049(2) 0.083(3) 0.022(2) 0.028(2) 0.025(2)
F19 0.125(4) 0.058(3) 0.112(4) -0.018(3) 0.063(3) 0.009(3)
F20 0.082(3) 0.043(3) 0.155(4) 0.024(2) 0.019(3) -0.000(3)
F21 0.114(4) 0.068(3) 0.085(3) -0.043(3) 0.012(3) -0.012(2)
F22 0.108(4) 0.127(4) 0.064(3) 0.027(3) -0.013(3) -0.046(3)
F23 0.062(3) 0.085(3) 0.146(4) 0.007(3) -0.016(3) -0.010(3)
F24 0.225(6) 0.088(4) 0.043(3) 0.020(4) 0.028(3) 0.024(2)
F25 0.066(3) 0.133(4) 0.100(4) 0.027(3) -0.004(3) 0.011(3)
C26 0.070(5) 0.020(3) 0.034(4) 0.006(3) 0.012(4) 0.008(3)
F27 0.115(4) 0.082(3) 0.074(3) 0.042(3) 0.037(3) 0.010(2)
C28 0.051(5) 0.052(5) 0.056(5) -0.003(4) 0.012(4) 0.000(4)
F29 0.198(6) 0.066(3) 0.115(4) 0.016(3) 0.100(4) 0.043(3)
F30 0.083(3) 0.090(3) 0.089(3) -0.033(3) 0.028(3) -0.007(2)
F31 0.167(5) 0.134(5) 0.067(3) 0.023(4) 0.068(3) 0.017(3)
C32 0.043(5) 0.048(5) 0.070(5) 0.008(4) 0.004(4) -0.005(4)
F33 0.156(5) 0.185(5) 0.034(3) 0.052(4) 0.030(3) 0.004(3)
C34 0.094(6) 0.035(4) 0.032(4) -0.006(4) 0.017(4) 0.004(3)
C35 0.056(5) 0.041(4) 0.063(5) -0.002(4) 0.006(4) -0.001(4)
C36 0.060(5) 0.031(4) 0.047(4) 0.011(3) 0.007(4) 0.002(3)
F37 0.073(4) 0.094(4) 0.196(6) 0.029(3) -0.009(4) -0.000(4)
C38 0.068(5) 0.027(4) 0.035(4) -0.004(3) 0.011(3) -0.002(3)
F39 0.077(4) 0.166(5) 0.088(3) -0.033(3) -0.009(3) -0.007(3)
C40 0.061(5) 0.035(4) 0.037(4) -0.012(3) 0.015(4) -0.003(3)
C41 0.037(4) 0.047(4) 0.024(4) 0.004(3) -0.008(3) 0.003(3)
C42 0.066(5) 0.041(4) 0.070(6) 0.015(4) 0.038(5) 0.010(4)
C43 0.066(5) 0.031(4) 0.051(5) -0.004(4) 0.028(4) -0.001(3)
C44 0.058(5) 0.044(5) 0.062(5) 0.015(4) 0.004(4) 0.006(4)
C45 0.091(6) 0.038(4) 0.050(5) -0.006(4) 0.026(5) 0.000(4)
C46 0.068(5) 0.046(4) 0.024(3) 0.005(4) 0.002(3) 0.006(3)
C47 0.056(4) 0.026(3) 0.030(3) -0.005(3) 0.009(3) 0.002(3)
C48 0.066(5) 0.033(4) 0.040(4) 0.009(3) 0.012(4) -0.008(3)
C49 0.068(5) 0.047(4) 0.044(4) -0.002(4) 0.017(4) 0.004(4)
C50 0.080(6) 0.059(5) 0.039(4) -0.006(4) 0.007(4) 0.011(4)
C51 0.071(5) 0.039(4) 0.031(4) 0.010(4) 0.017(3) 0.004(3)
C52 0.111(7) 0.041(5) 0.045(5) 0.002(4) 0.029(5) 0.008(4)
C53 0.060(6) 0.093(6) 0.056(5) 0.005(5) 0.003(4) 0.010(4)
C54 0.054(5) 0.043(4) 0.038(4) -0.006(4) 0.001(4) -0.008(3)
C55 0.061(6) 0.057(5) 0.074(6) -0.016(5) 0.018(5) -0.025(4)
C56 0.154(9) 0.056(6) 0.037(5) 0.014(6) 0.029(5) 0.009(4)
C57 0.050(5) 0.090(6) 0.055(5) 0.006(4) 0.014(4) -0.010(4)
C58 0.102(8) 0.110(8) 0.040(6) 0.047(7) 0.007(6) -0.019(5)
C59 0.074(6) 0.043(5) 0.082(6) -0.006(5) 0.036(5) 0.005(4)
C60 0.080(7) 0.069(6) 0.053(5) -0.008(6) 0.003(5) -0.002(4)
C61 0.083(7) 0.058(5) 0.041(4) 0.001(5) -0.002(4) 0.009(4)
C62 0.095(7) 0.100(7) 0.104(7) -0.013(6) -0.016(6) -0.014(6)
C63 0.120(8) 0.082(6) 0.079(6) 0.014(6) 0.055(6) 0.030(5)
C64 0.066(5) 0.056(5) 0.030(4) -0.009(4) 0.001(4) 0.001(3)
C65 0.041(5) 0.052(5) 0.112(7) 0.019(4) -0.011(5) -0.001(5)
C66 0.054(6) 0.100(8) 0.052(5) 0.008(6) -0.003(4) 0.008(5)
B67 0.069(6) 0.031(4) 0.029(4) 0.001(4) 0.006(4) -0.005(3)
C68 0.057(5) 0.078(6) 0.056(5) -0.002(4) 0.004(4) 0.003(4)
C69 0.040(5) 0.085(7) 0.100(7) -0.010(5) -0.012(5) -0.004(5)
C70 0.089(6) 0.031(4) 0.048(5) -0.001(4) 0.036(4) 0.004(3)
C71 0.078(6) 0.086(6) 0.049(5) 0.019(5) 0.017(4) 0.025(4)
C72 0.105(8) 0.089(7) 0.129(8) 0.003(6) 0.047(6) -0.005(6)
C73 0.098(7) 0.064(6) 0.086(6) -0.022(5) 0.046(5) -0.013(4)
C74 0.073(6) 0.099(7) 0.049(6) 0.030(5) 0.000(5) -0.025(5)
C75 0.069(6) 0.037(5) 0.104(6) 0.017(4) 0.021(5) 0.008(4)
B76 0.050(5) 0.019(4) 0.054(5) 0.004(3) -0.007(4) -0.008(3)
C77 0.102(7) 0.055(5) 0.076(6) -0.014(5) 0.047(5) -0.005(5)
C78 0.115(7) 0.071(6) 0.067(6) -0.002(5) 0.005(5) 0.021(4)
C79 0.110(8) 0.081(6) 0.079(7) 0.032(6) 0.059(6) 0.009(5)
C80 0.077(6) 0.050(5) 0.053(5) 0.006(4) 0.012(4) -0.021(4)
C81 0.160(10) 0.050(6) 0.074(7) 0.017(6) 0.069(7) 0.025(5)
C82 0.060(6) 0.101(8) 0.056(5) -0.022(6) -0.015(4) -0.009(5)
C83 0.097(7) 0.071(6) 0.050(5) 0.019(5) 0.016(5) 0.017(4)
C84 0.062(6) 0.127(9) 0.172(10) 0.009(6) 0.035(6) -0.035(7)
C85 0.164(10) 0.056(6) 0.067(6) 0.010(6) 0.006(6) 0.002(5)
C86 0.105(8) 0.145(9) 0.073(6) 0.023(7) 0.002(6) -0.028(6)
C87 0.159(10) 0.079(7) 0.093(7) 0.018(7) -0.003(7) -0.001(6)
C88 0.205(12) 0.230(13) 0.087(7) -0.174(11) -0.039(7) 0.080(8)
C89 0.074(6) 0.055(5) 0.043(5) 0.014(4) 0.019(4) -0.005(4)
C90 0.081(6) 0.109(7) 0.083(6) 0.021(5) 0.004(5) 0.026(5)
C91 0.116(7) 0.071(6) 0.073(6) -0.005(5) -0.010(5) -0.004(5)
C92 0.128(9) 0.056(6) 0.167(10) 0.006(6) 0.048(7) 0.007(6)
C96 0.211(12) 0.105(8) 0.078(7) 0.038(7) 0.066(7) 0.010(5)

loop_
_atom_type_symbol
_atom_type_scat_dispersion_real
_atom_type_scat_dispersion_imag
_atom_type_scat_Cromer_Mann_a1
_atom_type_scat_Cromer_Mann_a2
_atom_type_scat_Cromer_Mann_a3
_atom_type_scat_Cromer_Mann_a4
_atom_type_scat_Cromer_Mann_b1
_atom_type_scat_Cromer_Mann_b2
_atom_type_scat_Cromer_Mann_b3
_atom_type_scat_Cromer_Mann_b4
_atom_type_scat_Cromer_Mann_c
_atom_type_scat_source
_atom_type_scat_dispersion_source
B 0.00141 0.00067 2.05450 1.33260 1.09790 0.70680 23.21850 1.02100 60.34980 0.14030 -0.19320 'International Tables Volume C Table 6.1.1.4 (pp. 500-502)' 'Henke, Gullikson and Davis, At. Data and Nucl. Data Tables, 1993, 54, 2'
C 0.00347 0.00161 2.31000 1.02000 1.58860 0.86500 20.84390 10.20750 0.56870 51.65120 0.21560 'International Tables Volume C Table 6.1.1.4 (pp. 500-502)' 'Henke, Gullikson and Davis, At. Data and Nucl. Data Tables, 1993, 54, 2'
F 0.01794 0.01033 3.53920 2.64120 1.51700 1.02430 10.28250 4.29440 0.26150 26.14760 0.27760 'International Tables Volume C Table 6.1.1.4 (pp. 500-502)' 'Henke, Gullikson and Davis, At. Data and Nucl. Data Tables, 1993, 54, 2'
H 0.00000 0.00000 0.49300 0.32291 0.14019 0.04081 10.51090 26.12570 3.14236 57.79970 0.00304 'International Tables Volume C Table 6.1.1.4 (pp. 500-502)' 'Henke, Gullikson and Davis, At. Data and Nucl. Data Tables, 1993, 54, 2'
O 0.01158 0.00611 3.04850 2.28680 1.54630 0.86700 13.27710 5.70110 0.32390 32.90890 0.25080 'International Tables Volume C Table 6.1.1.4 (pp. 500-502)' 'Henke, Gullikson and Davis, At. Data and Nucl. Data Tables, 1993, 54, 2'
P 0.10434 0.09671 6.43450 4.17910 1.78000 1.49080 1.90670 27.15700 0.52600 68.16450 1.11490 'International Tables Volume C Table 6.1.1.4 (pp. 500-502)' 'Henke, Gullikson and Davis, At. Data and Nucl. Data Tables, 1993, 54, 2'

loop_
_geom_angle_atom_site_label_1
_geom_angle_atom_site_label_2
_geom_angle_atom_site_label_3
_geom_angle
_geom_angle_site_symmetry_1
_geom_angle_site_symmetry_3
_geom_angle_publ_flag
C68 P1 C57 112.2(3) . . ?
C73 P1 C57 112.6(3) . . ?
C73 P1 C68 108.3(4) . . ?
C78 P1 C57 112.7(4) . . ?
C78 P1 C68 104.4(4) . . ?
C78 P1 C73 106.2(4) . . ?
B67 O2 C41 126.2(5) . . ?
B76 O9 C41 133.1(5) . . ?
C50 C26 C47 121.1(6) . . ?
C71 C26 C47 120.3(6) . . ?
C71 C26 C50 118.5(6) . . ?
C54 C28 F17 123.0(7) . . ?
C55 C28 F17 118.2(7) . . ?
C55 C28 C54 118.8(7) . . ?
C36 C32 F7 121.0(6) . . ?
C69 C32 F7 115.2(7) . . ?
C69 C32 C36 123.9(7) . . ?
C40 C34 F4 118.1(7) . . ?
C45 C34 F4 116.9(6) . . ?
C45 C34 C40 125.0(7) . . ?
C36 C35 F12 117.9(6) . . ?
C75 C35 F12 117.2(6) . . ?
C75 C35 C36 124.9(7) . . ?
C35 C36 C32 112.4(6) . . ?
B76 C36 C32 128.0(6) . . ?
B76 C36 C35 119.6(6) . . ?
C54 C38 C44 112.6(6) . . ?
B76 C38 C44 126.4(6) . . ?
B76 C38 C54 121.0(6) . . ?
C43 C40 C34 112.8(6) . . ?
B67 C40 C34 119.5(6) . . ?
B67 C40 C43 127.5(5) . . ?
O9 C41 O2 121.8(5) . . ?
C47 C41 O2 121.8(5) . . ?
C47 C41 O9 116.3(5) . . ?
C45 C42 F27 120.7(7) . . ?
C49 C42 F27 118.7(7) . . ?
C49 C42 C45 120.6(7) . . ?
C40 C43 F1 121.3(6) . . ?
C49 C43 F1 114.1(6) . . ?
C49 C43 C40 124.6(6) . . ?
C38 C44 F18 120.6(7) . . ?
C59 C44 F18 116.9(7) . . ?
C59 C44 C38 122.5(7) . . ?
C34 C45 F13 121.1(7) . . ?
C42 C45 F13 119.8(7) . . ?
C42 C45 C34 119.1(7) . . ?
C64 C46 C61 113.4(7) . . ?
B67 C46 C61 119.3(6) . . ?
B67 C46 C64 127.3(6) . . ?
C41 C47 C26 113.5(5) . . ?
H47a C47 C26 108.9(3) . . ?
H47a C47 C41 108.9(3) . . ?
H47b C47 C26 108.9(4) . . ?
H47b C47 C41 108.9(3) . . ?
H47b C47 H47a 107.7 . . ?
C80 C48 B76 127.6(7) . . ?
C89 C48 B76 119.7(6) . . ?
C89 C48 C80 112.7(7) . . ?
C42 C49 F15 121.8(7) . . ?
C43 C49 F15 120.2(6) . . ?
C43 C49 C42 118.0(7) . . ?
H50 C50 C26 119.6(4) . . ?
C53 C50 C26 120.9(7) . . ?
C53 C50 H50 119.6(5) . . ?
B67 C51 C52 125.9(6) . . ?
C70 C51 C52 114.9(6) . . ?
C70 C51 B67 118.8(5) . . ?
C51 C52 F10 122.3(6) . . ?
C56 C52 F10 115.4(7) . . ?
C56 C52 C51 122.3(8) . . ?
H53 C53 C50 119.9(5) . . ?
C83 C53 C50 120.3(7) . . ?
C83 C53 H53 119.9(5) . . ?
C28 C54 F5 116.6(6) . . ?
C38 C54 F5 117.7(6) . . ?
C38 C54 C28 125.7(7) . . ?
F30 C55 C28 119.9(8) . . ?
C59 C55 C28 118.9(8) . . ?
C59 C55 F30 121.2(8) . . ?
C52 C56 F24 120.9(9) . . ?
C81 C56 F24 118.4(8) . . ?
C81 C56 C52 120.8(8) . . ?
C84 C57 P1 105.5(5) . . ?
C88 C57 P1 115.9(6) . . ?
C88 C57 C84 108.8(9) . . ?
C91 C57 P1 112.8(5) . . ?
C91 C57 C84 100.1(6) . . ?
C91 C57 C88 112.1(8) . . ?
C74 C58 F33 123.8(10) . . ?
C79 C58 F33 117.0(11) . . ?
C79 C58 C74 119.2(8) . . ?
C44 C59 F16 118.8(7) . . ?
C55 C59 F16 119.7(8) . . ?
C55 C59 C44 121.5(7) . . ?
C64 C60 F21 119.6(8) . . ?
C82 C60 F21 120.7(8) . . ?
C82 C60 C64 119.7(8) . . ?
C46 C61 F11 119.3(7) . . ?
C66 C61 F11 114.6(7) . . ?
C66 C61 C46 126.0(8) . . ?
H62b C62 H62a 109.5 . . ?
H62c C62 H62a 109.5 . . ?
H62c C62 H62b 109.5 . . ?
C68 C62 H62a 109.5 . . ?
C68 C62 H62b 109.5 . . ?
C68 C62 H62c 109.5 . . ?
C71 C63 H63 120.7(5) . . ?
C83 C63 H63 120.7(5) . . ?
C83 C63 C71 118.7(8) . . ?
C46 C64 F6 121.5(6) . . ?
C60 C64 F6 114.7(7) . . ?
C60 C64 C46 123.7(8) . . ?
C69 C65 F37 120.6(7) . . ?
C75 C65 F37 120.6(7) . . ?
C75 C65 C69 118.8(7) . . ?
C61 C66 F25 122.1(9) . . ?
C82 C66 F25 121.8(8) . . ?
C82 C66 C61 116.2(8) . . ?
C40 B67 O2 112.5(5) . . ?
C46 B67 O2 106.8(5) . . ?
C46 B67 C40 116.0(5) . . ?
C51 B67 O2 103.4(5) . . ?
C51 B67 C40 104.0(5) . . ?
C51 B67 C46 113.6(5) . . ?
C62 C68 P1 111.2(5) . . ?
C86 C68 P1 110.2(5) . . ?
C86 C68 C62 100.3(7) . . ?
C90 C68 P1 113.8(6) . . ?
C90 C68 C62 111.8(7) . . ?
C90 C68 C86 108.6(7) . . ?
C32 C69 F23 120.5(8) . . ?
C65 C69 F23 119.1(7) . . ?
C65 C69 C32 120.4(7) . . ?
C51 C70 F3 119.5(5) . . ?
C77 C70 F3 115.9(7) . . ?
C77 C70 C51 124.6(7) . . ?
C63 C71 C26 120.2(7) . . ?
H71 C71 C26 119.9(4) . . ?
H71 C71 C63 119.9(5) . . ?
H72b C72 H72a 109.5 . . ?
H72c C72 H72a 109.5 . . ?
H72c C72 H72b 109.5 . . ?
C73 C72 H72a 109.5 . . ?
C73 C72 H72b 109.5 . . ?
C73 C72 H72c 109.5 . . ?
C72 C73 P1 111.3(5) . . ?
C92 C73 P1 109.8(6) . . ?
C92 C73 C72 107.8(7) . . ?
C96 C73 P1 109.6(6) . . ?
C96 C73 C72 109.7(7) . . ?
C96 C73 C92 108.6(7) . . ?
C58 C74 F22 118.5(9) . . ?
C80 C74 F22 121.6(10) . . ?
C80 C74 C58 119.8(9) . . ?
C35 C75 F20 119.5(7) . . ?
C65 C75 F20 120.9(7) . . ?
C65 C75 C35 119.6(7) . . ?
C36 B76 O9 109.8(5) . . ?
C38 B76 O9 108.6(5) . . ?
C38 B76 C36 117.3(5) . . ?
C48 B76 O9 100.0(5) . . ?
C48 B76 C36 105.7(5) . . ?
C48 B76 C38 114.0(5) . . ?
C70 C77 F19 121.3(8) . . ?
C81 C77 F19 121.1(8) . . ?
C81 C77 C70 117.7(8) . . ?
H78a C78 P1 107.3(3) . . ?
H78b C78 P1 107.3(3) . . ?
H78b C78 H78a 106.9 . . ?
C85 C78 P1 120.0(6) . . ?
C85 C78 H78a 107.3(5) . . ?
C85 C78 H78b 107.3(5) . . ?
C58 C79 F31 120.9(9) . . ?
C89 C79 F31 120.2(9) . . ?
C89 C79 C58 118.9(9) . . ?
C48 C80 F14 120.5(7) . . ?
C74 C80 F14 114.4(8) . . ?
C74 C80 C48 125.1(8) . . ?
C56 C81 F29 121.4(9) . . ?
C77 C81 F29 119.0(10) . . ?
C77 C81 C56 119.6(7) . . ?
C60 C82 F39 121.7(9) . . ?
C66 C82 F39 117.2(9) . . ?
C66 C82 C60 121.1(8) . . ?
C63 C83 C53 121.4(8) . . ?
H83 C83 C53 119.3(5) . . ?
H83 C83 C63 119.3(5) . . ?
H84a C84 C57 109.5 . . ?
H84b C84 C57 109.5 . . ?
H84b C84 H84a 109.5 . . ?
H84c C84 C57 109.5 . . ?
H84c C84 H84a 109.5 . . ?
H84c C84 H84b 109.5 . . ?
H85 C85 C78 117.8(5) . . ?
C87 C85 C78 124.4(9) . . ?
C87 C85 H85 117.8(6) . . ?
H86a C86 C68 109.5 . . ?
H86b C86 C68 109.5 . . ?
H86b C86 H86a 109.5 . . ?
H86c C86 C68 109.5 . . ?
H86c C86 H86a 109.5 . . ?
H86c C86 H86b 109.5 . . ?
H87a C87 C85 120.0 . . ?
H87b C87 C85 120.0 . . ?
H87b C87 H87a 120.0 . . ?
H88a C88 C57 109.5 . . ?
H88b C88 C57 109.5 . . ?
H88b C88 H88a 109.5 . . ?
H88c C88 C57 109.5 . . ?
H88c C88 H88a 109.5 . . ?
H88c C88 H88b 109.5 . . ?
C48 C89 F8 119.8(6) . . ?
C79 C89 F8 116.0(8) . . ?
C79 C89 C48 124.2(8) . . ?
H90a C90 C68 109.5 . . ?
H90b C90 C68 109.5 . . ?
H90b C90 H90a 109.5 . . ?
H90c C90 C68 109.5 . . ?
H90c C90 H90a 109.5 . . ?
H90c C90 H90b 109.5 . . ?
H91a C91 C57 109.5 . . ?
H91b C91 C57 109.5 . . ?
H91b C91 H91a 109.5 . . ?
H91c C91 C57 109.5 . . ?
H91c C91 H91a 109.5 . . ?
H91c C91 H91b 109.5 . . ?
H92a C92 C73 109.5 . . ?
H92b C92 C73 109.5 . . ?
H92b C92 H92a 109.5 . . ?
H92c C92 C73 109.5 . . ?
H92c C92 H92a 109.5 . . ?
H92c C92 H92b 109.5 . . ?
H96a C96 C73 109.5 . . ?
H96b C96 C73 109.5 . . ?
H96b C96 H96a 109.5 . . ?
H96c C96 C73 109.5 . . ?
H96c C96 H96a 109.5 . . ?
H96c C96 H96b 109.5 . . ?

loop_
_geom_bond_atom_site_label_1
_geom_bond_atom_site_label_2
_geom_bond_distance
_geom_bond_site_symmetry_2
_geom_bond_publ_flag
P1 C57 1.867(7) . ?
P1 C68 1.885(7) . ?
P1 C73 1.913(8) . ?
P1 C78 1.834(7) . ?
F1 C43 1.361(7) . ?
O2 C41 1.283(6) . ?
O2 B67 1.551(7) . ?
F3 C70 1.354(7) . ?
F4 C34 1.346(7) . ?
F5 C54 1.358(7) . ?
F6 C64 1.336(8) . ?
F7 C32 1.364(7) . ?
F8 C89 1.353(8) . ?
O9 C41 1.246(6) . ?
O9 B76 1.546(7) . ?
F10 C52 1.338(8) . ?
F11 C61 1.375(8) . ?
F12 C35 1.365(7) . ?
F13 C45 1.348(7) . ?
F14 C80 1.360(8) . ?
F15 C49 1.331(7) . ?
F16 C59 1.375(8) . ?
F17 C28 1.347(8) . ?
F18 C44 1.351(7) . ?
F19 C77 1.332(9) . ?
F20 C75 1.368(8) . ?
F21 C60 1.343(8) . ?
F22 C74 1.356(9) . ?
F23 C69 1.363(8) . ?
F24 C56 1.342(8) . ?
F25 C66 1.322(9) . ?
C26 C47 1.537(7) . ?
C26 C50 1.364(9) . ?
C26 C71 1.358(9) . ?
F27 C42 1.353(7) . ?
C28 C54 1.338(9) . ?
C28 C55 1.393(10) . ?
F29 C81 1.350(8) . ?
F30 C55 1.378(8) . ?
F31 C79 1.368(10) . ?
C32 C36 1.386(8) . ?
C32 C69 1.355(9) . ?
F33 C58 1.361(9) . ?
C34 C40 1.392(8) . ?
C34 C45 1.360(9) . ?
C35 C36 1.381(8) . ?
C35 C75 1.377(9) . ?
C36 B76 1.625(9) . ?
F37 C65 1.340(8) . ?
C38 C44 1.410(9) . ?
C38 C54 1.375(8) . ?
C38 B76 1.622(10) . ?
F39 C82 1.331(8) . ?
C40 C43 1.391(8) . ?
C40 B67 1.620(10) . ?
C41 C47 1.488(8) . ?
C42 C45 1.362(9) . ?
C42 C49 1.370(9) . ?
C43 C49 1.388(9) . ?
C44 C59 1.367(9) . ?
C46 C61 1.372(9) . ?
C46 C64 1.375(9) . ?
C46 B67 1.633(10) . ?
C47 H47a 0.9900 . ?
C47 H47b 0.9900 . ?
C48 B76 1.657(9) . ?
C48 C80 1.377(9) . ?
C48 C89 1.386(9) . ?
C50 H50 0.9500 . ?
C50 C53 1.387(9) . ?
C51 C52 1.399(9) . ?
C51 B67 1.682(9) . ?
C51 C70 1.371(9) . ?
C52 C56 1.357(10) . ?
C53 H53 0.9500 . ?
C53 C83 1.319(10) . ?
C55 C59 1.318(10) . ?
C56 C81 1.372(12) . ?
C57 C84 1.618(11) . ?
C57 C88 1.424(10) . ?
C57 C91 1.520(9) . ?
C58 C74 1.335(12) . ?
C58 C79 1.388(12) . ?
C60 C64 1.403(10) . ?
C60 C82 1.338(11) . ?
C61 C66 1.407(10) . ?
C62 H62a 0.9800 . ?
C62 H62b 0.9800 . ?
C62 H62c 0.9800 . ?
C62 C68 1.534(11) . ?
C63 H63 0.9500 . ?
C63 C71 1.418(10) . ?
C63 C83 1.355(10) . ?
C65 C69 1.374(10) . ?
C65 C75 1.330(10) . ?
C66 C82 1.386(11) . ?
C68 C86 1.518(10) . ?
C68 C90 1.502(10) . ?
C70 C77 1.383(9) . ?
C71 H71 0.9500 . ?
C72 H72a 0.9800 . ?
C72 H72b 0.9800 . ?
C72 H72c 0.9800 . ?
C72 C73 1.546(11) . ?
C73 C92 1.542(11) . ?
C73 C96 1.487(10) . ?
C74 C80 1.363(10) . ?
C77 C81 1.385(11) . ?
C78 H78a 0.9900 . ?
C78 H78b 0.9900 . ?
C78 C85 1.468(10) . ?
C79 C89 1.368(10) . ?
C83 H83 0.9500 . ?
C84 H84a 0.9800 . ?
C84 H84b 0.9800 . ?
C84 H84c 0.9800 . ?
C85 H85 0.9500 . ?
C85 C87 1.323(11) . ?
C86 H86a 0.9800 . ?
C86 H86b 0.9800 . ?
C86 H86c 0.9800 . ?
C87 H87a 0.9500 . ?
C87 H87b 0.9500 . ?
C88 H88a 0.9800 . ?
C88 H88b 0.9800 . ?
C88 H88c 0.9800 . ?
C90 H90a 0.9800 . ?
C90 H90b 0.9800 . ?
C90 H90c 0.9800 . ?
C91 H91a 0.9800 . ?
C91 H91b 0.9800 . ?
C91 H91c 0.9800 . ?
C92 H92a 0.9800 . ?
C92 H92b 0.9800 . ?
C92 H92c 0.9800 . ?
C96 H96a 0.9800 . ?
C96 H96b 0.9800 . ?
C96 H96c 0.9800 . ?

loop_
_geom_torsion_atom_site_label_1
_geom_torsion_atom_site_label_2
_geom_torsion_atom_site_label_3
_geom_torsion_atom_site_label_4
_geom_torsion
_geom_torsion_site_symmetry_1
_geom_torsion_site_symmetry_2
_geom_torsion_site_symmetry_3
_geom_torsion_site_symmetry_4
_geom_torsion_publ_flag
P1 C78 C85 C87 -130.6(8) . . . . ?
F1 C43 C40 C34 178.5(6) . . . . ?
F1 C43 C40 B67 3.8(7) . . . . ?
F1 C43 C49 F15 2.6(6) . . . . ?
F1 C43 C49 C42 -178.4(5) . . . . ?
O2 C41 O9 B76 4.2(8) . . . . ?
O2 C41 C47 C26 161.9(6) . . . . ?
O2 B67 C40 C34 179.4(5) . . . . ?
O2 B67 C40 C43 -6.2(7) . . . . ?
O2 B67 C46 C61 61.8(6) . . . . ?
O2 B67 C46 C64 -118.2(5) . . . . ?
O2 B67 C51 C52 -132.3(5) . . . . ?
O2 B67 C51 C70 55.5(6) . . . . ?
F3 C70 C51 C52 -174.1(6) . . . . ?
F3 C70 C51 B67 -1.1(7) . . . . ?
F3 C70 C77 F19 -2.5(6) . . . . ?
F3 C70 C77 C81 178.1(6) . . . . ?
F4 C34 C40 C43 -178.3(5) . . . . ?
F4 C34 C40 B67 -3.1(7) . . . . ?
F4 C34 C45 F13 0.6(6) . . . . ?
F4 C34 C45 C42 177.8(6) . . . . ?
F5 C54 C28 F17 0.9(6) . . . . ?
F5 C54 C28 C55 -179.6(5) . . . . ?
F5 C54 C38 C44 179.3(5) . . . . ?
F5 C54 C38 B76 -1.1(6) . . . . ?
F6 C64 C46 C61 -176.2(6) . . . . ?
F6 C64 C46 B67 3.8(7) . . . . ?
F6 C64 C60 F21 -2.4(6) . . . . ?
F6 C64 C60 C82 176.7(6) . . . . ?
F7 C32 C36 C35 -176.5(6) . . . . ?
F7 C32 C36 B76 1.5(9) . . . . ?
F7 C32 C69 F23 -3.7(7) . . . . ?
F7 C32 C69 C65 176.9(7) . . . . ?
F8 C89 C48 B76 -5.8(7) . . . . ?
F8 C89 C48 C80 176.3(6) . . . . ?
F8 C89 C79 F31 2.5(7) . . . . ?
F8 C89 C79 C58 -177.0(6) . . . . ?
O9 C41 O2 B67 179.2(5) . . . . ?
O9 C41 C47 C26 -21.2(6) . . . . ?
O9 B76 C36 C32 -6.3(8) . . . . ?
O9 B76 C36 C35 171.6(5) . . . . ?
O9 B76 C38 C44 124.7(5) . . . . ?
O9 B76 C38 C54 -54.9(6) . . . . ?
O9 B76 C48 C80 129.6(5) . . . . ?
O9 B76 C48 C89 -47.9(6) . . . . ?
F10 C52 C51 B67 3.2(9) . . . . ?
F10 C52 C51 C70 175.6(6) . . . . ?
F10 C52 C56 F24 0.3(8) . . . . ?
F10 C52 C56 C81 -178.5(7) . . . . ?
F11 C61 C46 C64 179.5(6) . . . . ?
F11 C61 C46 B67 -0.5(7) . . . . ?
F11 C61 C66 F25 -1.1(7) . . . . ?
F11 C61 C66 C82 -179.7(6) . . . . ?
F12 C35 C36 C32 179.6(6) . . . . ?
F12 C35 C36 B76 1.4(7) . . . . ?
F12 C35 C75 F20 -1.5(7) . . . . ?
F12 C35 C75 C65 178.8(7) . . . . ?
F13 C45 C34 C40 -178.0(6) . . . . ?
F13 C45 C42 F27 -3.8(7) . . . . ?
F13 C45 C42 C49 178.2(6) . . . . ?
F14 C80 C48 B76 6.1(8) . . . . ?
F14 C80 C48 C89 -176.2(6) . . . . ?
F14 C80 C74 F22 0.1(7) . . . . ?
F14 C80 C74 C58 177.6(7) . . . . ?
F15 C49 C42 F27 0.2(7) . . . . ?
F15 C49 C42 C45 178.3(6) . . . . ?
F15 C49 C43 C40 -178.8(5) . . . . ?
F16 C59 C44 F18 3.7(7) . . . . ?
F16 C59 C44 C38 -178.9(6) . . . . ?
F16 C59 C55 C28 178.6(6) . . . . ?
F16 C59 C55 F30 -1.9(8) . . . . ?
F17 C28 C54 C38 -178.4(6) . . . . ?
F17 C28 C55 F30 0.5(7) . . . . ?
F17 C28 C55 C59 -180.0(6) . . . . ?
F18 C44 C38 C54 177.6(6) . . . . ?
F18 C44 C38 B76 -2.0(8) . . . . ?
F18 C44 C59 C55 -176.1(6) . . . . ?
F19 C77 C70 C51 178.8(6) . . . . ?
F19 C77 C81 F29 0.8(8) . . . . ?
F19 C77 C81 C56 177.9(8) . . . . ?
F20 C75 C35 C36 179.4(6) . . . . ?
F20 C75 C65 F37 2.3(9) . . . . ?
F20 C75 C65 C69 -178.8(8) . . . . ?
F21 C60 C64 C46 -178.9(6) . . . . ?
F21 C60 C82 F39 -2.1(8) . . . . ?
F21 C60 C82 C66 178.7(7) . . . . ?
F22 C74 C58 F33 -3.3(8) . . . . ?
F22 C74 C58 C79 177.4(7) . . . . ?
F22 C74 C80 C48 -178.2(6) . . . . ?
F23 C69 C32 C36 177.3(7) . . . . ?
F23 C69 C65 F37 -0.3(9) . . . . ?
F23 C69 C65 C75 -179.1(8) . . . . ?
F24 C56 C52 C51 -178.8(7) . . . . ?
F24 C56 C81 F29 -0.0(9) . . . . ?
F24 C56 C81 C77 -177.0(7) . . . . ?
F25 C66 C61 C46 178.7(6) . . . . ?
F25 C66 C82 F39 2.4(8) . . . . ?
F25 C66 C82 C60 -178.4(7) . . . . ?
C26 C50 C53 C83 -2.4(8) . . . . ?
C26 C71 C63 C83 -0.0(9) . . . . ?
F27 C42 C45 C34 179.0(6) . . . . ?
F27 C42 C49 C43 -178.7(6) . . . . ?
C28 C54 C38 C44 -1.4(7) . . . . ?
C28 C54 C38 B76 178.2(6) . . . . ?
C28 C55 C59 C44 -1.6(8) . . . . ?
F29 C81 C56 C52 178.8(7) . . . . ?
F29 C81 C77 C70 -179.8(7) . . . . ?
F30 C55 C28 C54 -179.1(6) . . . . ?
F30 C55 C59 C44 177.9(6) . . . . ?
F31 C79 C58 F33 0.7(8) . . . . ?
F31 C79 C58 C74 -179.9(8) . . . . ?
F31 C79 C89 C48 -178.6(6) . . . . ?
C32 C36 C35 C75 -1.3(8) . . . . ?
C32 C36 B76 C38 118.3(7) . . . . ?
C32 C36 B76 C48 -113.4(7) . . . . ?
C32 C69 C65 F37 179.2(8) . . . . ?
C32 C69 C65 C75 0.3(10) . . . . ?
F33 C58 C74 C80 179.2(8) . . . . ?
F33 C58 C79 C89 -179.8(6) . . . . ?
C34 C40 C43 C49 -0.0(7) . . . . ?
C34 C40 B67 C46 56.1(6) . . . . ?
C34 C40 B67 C51 -69.4(6) . . . . ?
C34 C45 C42 C49 1.0(8) . . . . ?
C35 C36 C32 C69 2.5(8) . . . . ?
C35 C36 B76 C38 -63.8(6) . . . . ?
C35 C36 B76 C48 64.5(6) . . . . ?
C35 C75 C65 F37 -178.0(7) . . . . ?
C35 C75 C65 C69 0.8(9) . . . . ?
C36 C32 C69 C65 -2.1(9) . . . . ?
C36 C35 C75 C65 -0.3(9) . . . . ?
C36 B76 O9 C41 76.0(7) . . . . ?
C36 B76 C38 C44 -0.5(7) . . . . ?
C36 B76 C38 C54 179.9(5) . . . . ?
C36 B76 C48 C80 -116.3(6) . . . . ?
C36 B76 C48 C89 66.2(6) . . . . ?
C38 C44 C59 C55 1.3(8) . . . . ?
C38 C54 C28 C55 1.1(7) . . . . ?
C38 B76 O9 C41 -53.5(7) . . . . ?
C38 B76 C48 C80 14.0(7) . . . . ?
C38 B76 C48 C89 -163.5(5) . . . . ?
F39 C82 C60 C64 178.8(7) . . . . ?
F39 C82 C66 C61 -179.0(7) . . . . ?
C40 C34 C45 C42 -0.9(8) . . . . ?
C40 C43 C49 C42 0.1(7) . . . . ?
C40 B67 O2 C41 -65.6(7) . . . . ?
C40 B67 C46 C61 -171.9(5) . . . . ?
C40 B67 C46 C64 8.2(7) . . . . ?
C40 B67 C51 C52 110.0(6) . . . . ?
C40 B67 C51 C70 -62.2(6) . . . . ?
C41 O2 B67 C46 62.7(6) . . . . ?
C41 O2 B67 C51 -177.2(7) . . . . ?
C41 O9 B76 C48 -173.1(7) . . . . ?
C41 C47 C26 C50 -77.9(6) . . . . ?
C41 C47 C26 C71 101.1(6) . . . . ?
C43 C40 C34 C45 0.4(7) . . . . ?
C43 C40 B67 C46 -129.6(6) . . . . ?
C43 C40 B67 C51 105.0(7) . . . . ?
C43 C49 C42 C45 -0.6(7) . . . . ?
C44 C38 B76 C48 -124.8(6) . . . . ?
C45 C34 C40 B67 175.6(6) . . . . ?
C46 C61 C66 C82 0.1(8) . . . . ?
C46 C64 C60 C82 0.2(8) . . . . ?
C46 B67 C51 C52 -17.0(7) . . . . ?
C46 B67 C51 C70 170.9(5) . . . . ?
C47 C26 C50 C53 -178.7(6) . . . . ?
C47 C26 C71 C63 179.9(6) . . . . ?
C47 C41 O2 B67 -4.0(8) . . . . ?
C47 C41 O9 B76 -172.8(5) . . . . ?
C48 B76 C38 C54 55.6(6) . . . . ?
C48 C80 C74 C58 -0.7(9) . . . . ?
C48 C89 C79 C58 2.0(8) . . . . ?
C49 C43 C40 B67 -174.7(6) . . . . ?
C50 C26 C71 C63 -1.2(7) . . . . ?
C50 C53 C83 C63 1.1(9) . . . . ?
C51 C52 C56 C81 2.4(9) . . . . ?
C51 B67 C46 C61 -51.5(6) . . . . ?
C51 B67 C46 C64 128.6(5) . . . . ?
C51 C70 C77 C81 -0.6(8) . . . . ?
C52 C51 C70 C77 4.5(7) . . . . ?
C52 C56 C81 C77 1.8(9) . . . . ?
C53 C50 C26 C71 2.4(8) . . . . ?
C53 C83 C63 C71 0.0(9) . . . . ?
C54 C28 C55 C59 0.5(8) . . . . ?
C54 C38 C44 C59 0.2(7) . . . . ?
C56 C52 C51 B67 -177.8(6) . . . . ?
C56 C52 C51 C70 -5.4(8) . . . . ?
C56 C81 C77 C70 -2.7(9) . . . . ?
C57 P1 C68 C62 159.3(6) . . . . ?
C57 P1 C68 C86 49.0(5) . . . . ?
C57 P1 C68 C90 -73.3(5) . . . . ?
C57 P1 C78 C85 44.2(6) . . . . ?
C59 C44 C38 B76 -179.4(6) . . . . ?
C60 C64 C46 C61 0.2(7) . . . . ?
C60 C64 C46 B67 -179.9(6) . . . . ?
C60 C82 C66 C61 0.3(9) . . . . ?
C62 C68 P1 C73 -75.8(6) . . . . ?
C62 C68 P1 C78 37.0(7) . . . . ?
C64 C46 C61 C66 -0.3(7) . . . . ?
C64 C60 C82 C66 -0.4(8) . . . . ?
C66 C61 C46 B67 179.7(7) . . . . ?
B67 C51 C70 C77 177.5(6) . . . . ?
C68 P1 C57 C84 -79.5(5) . . . . ?
C68 P1 C57 C88 41.0(8) . . . . ?
C68 P1 C57 C91 172.2(5) . . . . ?
C68 P1 C78 C85 166.2(6) . . . . ?
C69 C32 C36 B76 -179.5(7) . . . . ?
C73 P1 C57 C84 158.0(6) . . . . ?
C73 P1 C57 C88 -81.4(8) . . . . ?
C73 P1 C57 C91 49.7(5) . . . . ?
C73 P1 C68 C86 173.9(6) . . . . ?
C73 P1 C68 C90 51.5(5) . . . . ?
C73 P1 C78 C85 -79.5(6) . . . . ?
C74 C58 C79 C89 -0.5(10) . . . . ?
C74 C80 C48 B76 -175.7(6) . . . . ?
C74 C80 C48 C89 1.9(8) . . . . ?
C75 C35 C36 B76 -179.5(7) . . . . ?
B76 C48 C89 C79 175.3(6) . . . . ?
C78 P1 C57 C84 37.9(5) . . . . ?
C78 P1 C57 C88 158.4(8) . . . . ?
C78 P1 C57 C91 -70.4(5) . . . . ?
C78 P1 C68 C86 -73.3(6) . . . . ?
C78 P1 C68 C90 164.4(6) . . . . ?
C79 C58 C74 C80 -0.1(9) . . . . ?
C79 C89 C48 C80 -2.6(8) . . . . ?

loop_
_smtbx_masks_void_nr
_smtbx_masks_void_average_x
_smtbx_masks_void_average_y
_smtbx_masks_void_average_z
_smtbx_masks_void_volume
_smtbx_masks_void_count_electrons
_smtbx_masks_void_content
1 0.000 -0.793 0.107 1537.2 482.7 '12 CH2Cl2'
2 0.250 0.250 0.000 16.9 2.7 ?
3 0.250 0.750 0.500 16.9 2.7 ?
4 0.500 -0.008 -0.259 1537.2 482.7 '12 CH2Cl2'
5 0.750 0.250 0.500 16.9 2.7 ?
6 0.750 0.750 0.000 16.9 2.7 ?
